data_2010706
loop_
_publ_author_name
'Harrison, William T. A.'
'Buttery, Jarrod H.'

_publ_section_title
;
 Barium vanadium(III) hydrogen phosphate, Ba~3~V~2~(HPO~4~)~6~
;
_journal_issue 3
_journal_name_full 'Acta Crystallographica Section C'
_journal_page_first 274
_journal_page_last 275
_journal_paper_doi 10.1107/S0108270199015735
_journal_volume 56
_journal_year 2000
_chemical_formula_moiety ' Ba3 V2 (H P O4)6 '
_chemical_formula_structural ' Ba3, V2, (H P O4)6 '
_chemical_formula_sum 'Ba3 H6 O24 P6 V2'
_chemical_formula_weight 1089.75
_chemical_melting_point 'decomposes before melting'
_chemical_name_systematic ?
_space_group_IT_number 167
_symmetry_cell_setting trigonal
_symmetry_space_group_name_Hall '-R 3 2"c'
_symmetry_space_group_name_H-M 'R -3 c :H'
_cell_angle_alpha 90
_cell_angle_beta 90
_cell_angle_gamma 120
_cell_formula_units_Z 6
_cell_length_a 9.4230(10)
_cell_length_b 9.4230(10)
_cell_length_c 36.945(8)
_cell_measurement_reflns_used 3121
_cell_measurement_temperature 298
_cell_measurement_theta_max 25
_cell_measurement_theta_min 4
_cell_volume 2841.0(7)
_computing_cell_refinement SMART
_computing_data_collection 'SMART  (Bruker, 1997b)'
_computing_data_reduction SMART
_computing_molecular_graphics 'ORTEP-3 (Farrugia, 1997)'
_computing_publication_material CRYSTALS
_computing_structure_refinement 'CRYSTALS (Watkin et al., 1997)'
_diffrn_ambient_temperature 298
_diffrn_measurement_device_type 'Bruker SMART area detector'
_diffrn_measurement_method
;
Peak integration from area detector frames with the program SAINT (Bruker,
1997)
;
_diffrn_radiation_type 'Mo K\a'
_diffrn_radiation_wavelength .71073
_diffrn_reflns_av_R_equivalents .064
_diffrn_reflns_limit_h_max 10
_diffrn_reflns_limit_h_min -10
_diffrn_reflns_limit_k_max 12
_diffrn_reflns_limit_k_min -12
_diffrn_reflns_limit_l_max 48
_diffrn_reflns_limit_l_min -48
_diffrn_reflns_number 11318
_diffrn_reflns_theta_max 29.0
_diffrn_reflns_theta_min 2.0
_diffrn_standards_decay_% .00
_diffrn_standards_interval_count 0
_diffrn_standards_interval_time 0
_diffrn_standards_number 0
_exptl_absorpt_coefficient_mu 7.69
_exptl_absorpt_correction_T_max .70
_exptl_absorpt_correction_T_min .52
_exptl_absorpt_correction_type multi-scan
_exptl_absorpt_process_details '(SADABS; Bruker, 1997a)'
_exptl_crystal_colour ' yellow-green '
_exptl_crystal_density_diffrn 3.82
_exptl_crystal_density_meas ?
_exptl_crystal_description ' block '
_exptl_crystal_F_000 3008.66
_exptl_crystal_size_max .040
_exptl_crystal_size_mid .035
_exptl_crystal_size_min .035
_refine_diff_density_max 1.71
_refine_diff_density_min -1.20
_refine_ls_extinction_method None
_refine_ls_goodness_of_fit_ref 1.06
_refine_ls_hydrogen_treatment refU
_refine_ls_matrix_type full
_refine_ls_number_parameters 57
_refine_ls_number_reflns 753
_refine_ls_R_factor_gt .047
_refine_ls_shift/su_max .0002
_refine_ls_structure_factor_coef F
_refine_ls_weighting_details
;
Chebychev polynomial (Carruthers & Watkin, 1979) with 3 parameters
0.560 0.493 0.317
;
_refine_ls_weighting_scheme calc
_refine_ls_wR_factor_ref .049
_reflns_number_gt 753
_reflns_number_total 830
_reflns_threshold_expression I>1.00\s(I)
_cod_data_source_file br1277.cif
_cod_data_source_block I
_cod_depositor_comments
;
The following automatic conversions were performed:
'_symmetry_cell_setting' value 'Trigonal ' changed to 'trigonal' according
to '/home/saulius/struct/CIF-dictionaries/cif_core.dic' dictionary named
'cif_core.dic' version 2.4.1 from 2010-06-29.

Automatic conversion script
Id: cif_fix_enum 1527 2010-12-29 10:47:43Z saulius 

The following automatic conversions were performed:

'_symmetry_cell_setting' value 'Trigonal ' changed to 'trigonal'
according to /home/saulius/struct/CIF-dictionaries/cif_core.dic
dictionary named 'cif_core.dic' version 2.4.1 from 2010-06-29.

Automatic conversion script
Id: cif_fix_values 1715 2011-07-08 13:25:40Z adriana 

The following automatic conversions were performed:

'_exptl_crystal_density_meas' value 'not measured' was changed to '?'
- the value is perceived as not measured.

Automatic conversion script
Id: cif_fix_values 3008 2015-01-20 13:52:24Z robertas 
;
_cod_original_cell_volume 2840.8
_cod_original_sg_symbol_H-M 'R -3 c'
_cod_original_formula_sum ' Ba3 H6 O24 P6 V2 '
_cod_database_code 2010706

loop_
_symmetry_equiv_pos_as_xyz
x,y,z
-x,-y,-z
x+1/3,y+2/3,z+2/3
-x+1/3,-y+2/3,-z+2/3
x+2/3,y+1/3,z+1/3
-x+2/3,-y+1/3,-z+1/3
-y,x-y,z
y,-x+y,-z
-y+1/3,x-y+2/3,z+2/3
y+1/3,-x+y+2/3,-z+2/3
-y+2/3,x-y+1/3,z+1/3
y+2/3,-x+y+1/3,-z+1/3
-x+y,-x,z
x-y,x,-z
-x+y+1/3,-x+2/3,z+2/3
x-y+1/3,x+2/3,-z+2/3
-x+y+2/3,-x+1/3,z+1/3
x-y+2/3,x+1/3,-z+1/3
-x+y,y,z+1/2
x-y,-y,-z+1/2
-x+y+1/3,y+2/3,z+7/6
x-y+1/3,-y+2/3,-z+7/6
-x+y+2/3,y+1/3,z+5/6
x-y+2/3,-y+1/3,-z+5/6
x,x-y,z+1/2
-x,-x+y,-z+1/2
x+1/3,x-y+2/3,z+7/6
-x+1/3,-x+y+2/3,-z+7/6
x+2/3,x-y+1/3,z+5/6
-x+2/3,-x+y+1/3,-z+5/6
-y,-x,z+1/2
y,x,-z+1/2
-y+1/3,-x+2/3,z+7/6
y+1/3,x+2/3,-z+7/6
-y+2/3,-x+1/3,z+5/6
y+2/3,x+1/3,-z+5/6

loop_
_atom_site_aniso_label
_atom_site_aniso_U_11
_atom_site_aniso_U_22
_atom_site_aniso_U_33
_atom_site_aniso_U_12
_atom_site_aniso_U_13
_atom_site_aniso_U_23
Ba1 .0156(2) .0245(3) .0238(3) .01224(13) .00040(7) .00081(14)
V1 .0095(5) .0095(5) .0220(9) .0047(2) .0000 .0000
V2 .0091(5) .0091(5) .0227(9) .0046(2) .0000 .0000
P1 .0125(5) .0122(5) .0279(7) .0056(4) -.0027(5) .0021(4)
O1 .0154(15) .0131(15) .0314(19) .0057(13) -.0022(13) .0029(13)
O2 .0164(15) .0145(15) .0276(16) .0102(13) .0001(13) .0036(12)
O3 .0161(16) .0208(18) .031(2) .0052(14) -.0035(13) -.0020(15)
O4 .0136(15) .0171(16) .034(2) .0071(14) .0012(13) -.0001(14)

loop_
_atom_site_label
_atom_site_fract_x
_atom_site_fract_y
_atom_site_fract_z
_atom_site_U_iso_or_equiv
_atom_site_thermal_displace_type
_atom_site_occupancy
Ba1 .40831(4) .0000 .2500 .0203 Uani 1.0000
V1 .0000 .0000 .0000 .0136 Uani 1.0000
V2 .3333 .6667 -.0833 .0137 Uani 1.0000
P1 .28500(16) .36482(15) -.03241(4) .0178 Uani 1.0000
O1 .1476(4) .1846(4) -.03400(10) .0206 Uani 1.0000
O2 .2246(4) .4662(4) -.05233(9) .0184 Uani 1.0000
O3 .3122(4) .4163(5) .00849(11) .0244 Uani 1.0000
O4 .4439(5) .3845(4) -.04806(11) .0218 Uani 1.0000
H1 .4023 .4898 .02308 .0200 Uiso 1.0000

loop_
_atom_type_symbol
_atom_type_scat_dispersion_real
_atom_type_scat_dispersion_imag
_atom_type_scat_source
'Ba  ' -.6130 2.2820 International_Tables_Vol_IV_Table_2.2B
'V   ' .2670 .5300 International_Tables_Vol_IV_Table_2.2B
'P   ' .0900 .0950 International_Tables_Vol_IV_Table_2.2B
'O   ' .0080 .0060 International_Tables_Vol_IV_Table_2.2B
'H   ' .0000 .0000 International_Tables_Vol_IV_Table_2.2B

loop_
_geom_angle_atom_site_label_1
_geom_angle_atom_site_label_2
_geom_angle_atom_site_label_3
_geom_angle_site_symmetry_1
_geom_angle_site_symmetry_3
_geom_angle
_geom_angle_publ_flag
O1 Ba1 O1 11_555 17_555 53.34(13) no
O1 Ba1 O1 11_555 28_544 153.92(13) no
O1 Ba1 O1 17_555 28_544 151.66(3) no
O1 Ba1 O1 11_555 34_544 151.66(3) no
O1 Ba1 O1 17_555 34_544 102.32(13) no
O1 Ba1 O1 28_544 34_544 53.34(13) no
O1 Ba1 O2 11_555 11_555 49.38(9) no
O1 Ba1 O2 17_555 11_555 99.20(9) no
O1 Ba1 O2 28_544 11_555 105.03(9) no
O1 Ba1 O2 34_544 11_555 158.20(10) no
O1 Ba1 O2 11_555 28_544 105.03(9) no
O1 Ba1 O2 17_555 28_544 158.20(10) no
O1 Ba1 O2 28_544 28_544 49.38(9) no
O1 Ba1 O2 34_544 28_544 99.20(9) no
O2 Ba1 O2 11_555 28_544 59.57(13) no
O1 Ba1 O3 11_555 6_555 66.84(11) no
O1 Ba1 O3 17_555 6_555 64.10(10) no
O1 Ba1 O3 28_544 6_555 112.00(10) no
O1 Ba1 O3 34_544 6_555 119.20(10) no
O2 Ba1 O3 11_555 6_555 68.01(11) no
O1 Ba1 O3 11_555 21_544 112.00(10) no
O1 Ba1 O3 17_555 21_544 119.20(10) no
O1 Ba1 O3 28_544 21_544 66.84(11) no
O1 Ba1 O3 34_544 21_544 64.10(10) no
O2 Ba1 O3 11_555 21_544 107.70(10) no
O1 Ba1 O4 11_555 5_445 103.20(10) no
O1 Ba1 O4 17_555 5_445 115.20(10) no
O1 Ba1 O4 28_544 5_445 63.30(10) no
O1 Ba1 O4 34_544 5_445 100.60(10) no
O2 Ba1 O4 11_555 5_445 66.70(10) no
O1 Ba1 O4 11_555 17_555 99.60(10) no
O1 Ba1 O4 17_555 17_555 50.30(10) no
O1 Ba1 O4 28_544 17_555 102.10(10) no
O1 Ba1 O4 34_544 17_555 65.90(10) no
O2 Ba1 O4 11_555 17_555 128.35(11) no
O1 Ba1 O4 11_555 22_554 63.30(10) no
O1 Ba1 O4 17_555 22_554 100.60(10) no
O1 Ba1 O4 28_544 22_554 103.20(10) no
O1 Ba1 O4 34_544 22_554 115.20(10) no
O2 Ba1 O4 11_555 22_554 63.22(11) no
O1 Ba1 O4 11_555 34_544 102.10(10) no
O1 Ba1 O4 17_555 34_544 65.90(10) no
O1 Ba1 O4 28_544 34_544 99.60(10) no
O1 Ba1 O4 34_544 34_544 50.30(10) no
O2 Ba1 O4 11_555 34_544 145.80(10) no
O2 Ba1 O3 28_544 6_555 107.70(10) no
O2 Ba1 O3 28_544 21_544 68.01(11) no
O3 Ba1 O3 6_555 21_544 175.32(15) no
O2 Ba1 O4 28_544 5_445 63.22(11) no
O3 Ba1 O4 6_555 5_445 51.80(10) no
O3 Ba1 O4 21_544 5_445 125.32(11) no
O2 Ba1 O4 28_544 17_555 145.80(10) no
O3 Ba1 O4 6_555 17_555 61.26(11) no
O3 Ba1 O4 21_544 17_555 123.30(11) no
O4 Ba1 O4 5_445 17_555 88.43(16) no
O2 Ba1 O4 28_544 22_554 66.70(10) no
O3 Ba1 O4 6_555 22_554 125.32(11) no
O3 Ba1 O4 21_544 22_554 51.80(10) no
O4 Ba1 O4 5_445 22_554 121.69(15) no
O4 Ba1 O4 17_555 22_554 147.15(6) no
O2 Ba1 O4 28_544 34_544 128.35(11) no
O3 Ba1 O4 6_555 34_544 123.30(11) no
O3 Ba1 O4 21_544 34_544 61.26(11) no
O4 Ba1 O4 5_445 34_544 147.15(6) no
O4 Ba1 O4 17_555 34_544 66.98(16) no
O4 Ba1 O4 22_554 34_544 88.43(16) no
O1 V1 O1 . 2_555 180 no
O1 V1 O1 . 7_555 85.72(16) no
O1 V1 O1 2_555 7_555 94.28(16) no
O1 V1 O1 . 8_555 94.28(16) no
O1 V1 O1 2_555 8_555 85.72(16) no
O1 V1 O1 7_555 8_555 180 no
O1 V1 O1 . 13_555 85.72(16) no
O1 V1 O1 2_555 13_555 94.28(16) no
O1 V1 O1 7_555 13_555 85.72(16) no
O1 V1 O1 8_555 13_555 94.28(16) no
O1 V1 O1 . 14_555 94.28(16) no
O1 V1 O1 2_555 14_555 85.72(16) no
O1 V1 O1 7_555 14_555 94.28(16) no
O1 V1 O1 8_555 14_555 85.72(16) no
O1 V1 O1 13_555 14_555 180 no
O2 V2 O2 . 7_665 90.41(14) no
O2 V2 O2 . 13_565 90.41(14) no
O2 V2 O2 7_665 13_565 90.41(14) no
O2 V2 O2 . 24_564 175.4(2) no
O2 V2 O2 7_665 24_564 92.9(2) no
O2 V2 O2 13_565 24_564 86.4(2) no
O2 V2 O2 . 30_554 92.9(2) no
O2 V2 O2 7_665 30_554 86.4(2) no
O2 V2 O2 13_565 30_554 175.4(2) no
O2 V2 O2 24_564 30_554 90.41(14) no
O2 V2 O2 . 36_454 86.4(2) no
O2 V2 O2 7_665 36_454 175.4(2) no
O2 V2 O2 13_565 36_454 92.9(2) no
O2 V2 O2 24_564 36_454 90.41(14) no
O2 V2 O2 30_554 36_454 90.41(14) no
O1 P1 O2 . . 107.57(19) no
O1 P1 O3 . . 107.2(2) no
O2 P1 O3 . . 109.0(2) no
O1 P1 O4 . . 110.6(2) no
O2 P1 O4 . . 113.1(2) no
O3 P1 O4 . . 109.2(2) no
V1 O1 P1 . . 139.5(2) yes
V2 O2 P1 . . 133.9(2) yes
P1 O3 H1 . . 136.10(14) no

loop_
_geom_bond_atom_site_label_1
_geom_bond_atom_site_label_2
_geom_bond_site_symmetry_1
_geom_bond_site_symmetry_2
_geom_bond_distance
_geom_bond_publ_flag
Ba1 O1 . 11_555 3.108(3) yes
Ba1 O1 . 17_555 3.043(4) yes
Ba1 O1 . 28_544 3.108(3) no
Ba1 O1 . 34_544 3.043(4) no
Ba1 O2 . 11_555 2.755(3) yes
Ba1 O2 . 28_544 2.755(3) no
Ba1 O3 . 6_555 2.849(4) yes
Ba1 O3 . 21_544 2.849(4) no
Ba1 O4 . 5_445 3.030(4) yes
Ba1 O4 . 17_555 2.872(4) yes
Ba1 O4 . 22_554 3.030(4) no
Ba1 O4 . 34_544 2.872(4) no
V1 O1 . . 2.030(4) yes
V1 O1 . 2_555 2.030(4) no
V1 O1 . 7_555 2.030(4) no
V1 O1 . 8_555 2.030(4) no
V1 O1 . 13_555 2.030(4) no
V1 O1 . 14_555 2.030(4) no
V2 O2 . . 1.999(3) yes
V2 O2 . 7_665 1.999(3) no
V2 O2 . 13_565 1.999(3) no
V2 O2 . 24_564 1.999(3) no
V2 O2 . 30_554 1.999(3) no
V2 O2 . 36_454 1.999(3) no
P1 O1 . . 1.537(4) yes
P1 O2 . . 1.524(3) yes
P1 O3 . . 1.569(4) yes
P1 O4 . . 1.527(4) yes
O3 H1 . . .950 no
